data_7052393
loop_
_publ_author_name
'Suchentrunk, Christof'
'Korber, Nikolaus'

_publ_section_title
;
 Ge52? Zintl anions: synthesis and crystal structures of
 [K([2.2.2]-crypt)]2Ge5?4NH3 and [Rb([2.2.2]-crypt)]2Ge5?4NH3
;
_journal_issue 12
_journal_name_full 'New Journal of Chemistry'
_journal_page_first 1737
_journal_paper_doi 10.1039/b610547e
_journal_volume 30
_journal_year 2006
_chemical_formula_moiety 'C36 H84 Ge5 N8 O12 Rb2'
_chemical_formula_sum 'C36 H84 Ge5 N8 O12 Rb2'
_chemical_formula_weight 1355.00
_chemical_name_common
;
Bis(rubidium-(4,7,13,1621,24-Hexaoxa-1,10-
diazabicyclo(8.8.8)hexacosane))-nonagermanid - ammonia(1/4)
;
_chemical_name_systematic
;
Bis[rubidium-(4,7,13,1621,24-Hexaoxa-1,10-diazabicyclo[8.8.8]hexacosane)]-
nonagermanid - ammonia(1/4)
;
_space_group_IT_number 2
_symmetry_cell_setting triclinic
_symmetry_space_group_name_Hall '-P 1'
_symmetry_space_group_name_H-M 'P -1'
_atom_sites_solution_hydrogens geom
_atom_sites_solution_primary direct
_atom_sites_solution_secondary difmap
_audit_creation_method SHELXL-97
_cell_angle_alpha 89.183(13)
_cell_angle_beta 83.60(2)
_cell_angle_gamma 78.266(15)
_cell_formula_units_Z 2
_cell_length_a 11.3169(15)
_cell_length_b 12.3333(15)
_cell_length_c 20.915(3)
_cell_measurement_reflns_used 8000
_cell_measurement_temperature 123(2)
_cell_measurement_theta_max 51.84
_cell_measurement_theta_min 3.88
_cell_volume 2840.3(7)
_computing_structure_refinement 'SHELXL-97 (Sheldrick, 1997)'
_computing_structure_solution 'SHELXS-97 (Sheldrick, 1990)'
_diffrn_ambient_temperature 123(2)
_diffrn_measured_fraction_theta_full 0.926
_diffrn_measured_fraction_theta_max 0.926
_diffrn_measurement_device_type 'Stoe Imaging Plate Diffraction System'
_diffrn_measurement_method Phi
_diffrn_radiation_monochromator graphite
_diffrn_radiation_source 'fine-focus sealed tube'
_diffrn_radiation_type MoK\a
_diffrn_radiation_wavelength 0.71073
_diffrn_reflns_av_R_equivalents 0.0749
_diffrn_reflns_av_sigmaI/netI 0.0759
_diffrn_reflns_limit_h_max 13
_diffrn_reflns_limit_h_min -13
_diffrn_reflns_limit_k_max 15
_diffrn_reflns_limit_k_min -15
_diffrn_reflns_limit_l_max 25
_diffrn_reflns_limit_l_min -25
_diffrn_reflns_number 36788
_diffrn_reflns_theta_full 25.92
_diffrn_reflns_theta_max 25.92
_diffrn_reflns_theta_min 1.94
_diffrn_standards_interval_time 7
_diffrn_standards_number 10249
_exptl_absorpt_coefficient_mu 4.374
_exptl_absorpt_correction_T_max 0.682
_exptl_absorpt_correction_T_min 0.216
_exptl_absorpt_correction_type refdelf
_exptl_absorpt_process_details '(A.L.Spek, Platon 2004)'
_exptl_crystal_colour red
_exptl_crystal_density_diffrn 1.584
_exptl_crystal_density_method 'not measured'
_exptl_crystal_description prism
_exptl_crystal_F_000 1372
_exptl_crystal_size_max 0.4
_exptl_crystal_size_mid 0.3
_exptl_crystal_size_min 0.2
_refine_diff_density_max 0.875
_refine_diff_density_min -0.998
_refine_diff_density_rms 0.118
_refine_ls_extinction_method none
_refine_ls_goodness_of_fit_ref 0.883
_refine_ls_hydrogen_treatment mixed
_refine_ls_matrix_type full
_refine_ls_number_parameters 594
_refine_ls_number_reflns 10249
_refine_ls_number_restraints 0
_refine_ls_restrained_S_all 0.883
_refine_ls_R_factor_all 0.0671
_refine_ls_R_factor_gt 0.0420
_refine_ls_shift/su_max 0.001
_refine_ls_shift/su_mean 0.000
_refine_ls_structure_factor_coef Fsqd
_refine_ls_weighting_details 'calc w=1/[\s^2^(Fo^2^)+(0.0576P)^2^+0.0000P] where P=(Fo^2^+2Fc^2^)/3'
_refine_ls_weighting_scheme calc
_refine_ls_wR_factor_gt 0.0946
_refine_ls_wR_factor_ref 0.1013
_reflns_number_gt 7057
_reflns_number_total 10249
_reflns_threshold_expression >2sigma(I)
_cod_data_source_file b610547e.txt
_cod_data_source_block Rb_crypt_Ge5
_cod_database_code 7052393

loop_
_symmetry_equiv_pos_as_xyz
'x, y, z'
'-x, -y, -z'

loop_
_atom_site_label
_atom_site_type_symbol
_atom_site_fract_x
_atom_site_fract_y
_atom_site_fract_z
_atom_site_U_iso_or_equiv
_atom_site_adp_type
_atom_site_occupancy
_atom_site_symmetry_multiplicity
_atom_site_calc_flag
_atom_site_refinement_flags
_atom_site_disorder_assembly
_atom_site_disorder_group
Rb1 Rb 0.42558(4) 0.26530(4) 0.43756(2) 0.02180(11) Uani 1 1 d . . .
Rb2 Rb 0.43050(4) -0.24280(4) 0.91848(2) 0.02322(11) Uani 1 1 d . . .
Ge3 Ge -0.15446(5) 0.28026(5) 0.77364(3) 0.03275(14) Uani 1 1 d . . .
Ge4 Ge -0.12438(6) 0.06454(5) 0.74163(3) 0.03692(16) Uani 1 1 d . . .
Ge2 Ge -0.14553(5) 0.21830(5) 0.64869(3) 0.03429(15) Uani 1 1 d . . .
Ge1 Ge 0.03495(5) 0.17702(6) 0.71080(3) 0.03722(16) Uani 1 1 d . . .
Ge5 Ge -0.31971(5) 0.20407(5) 0.73228(3) 0.03482(15) Uani 1 1 d . . .
O1 O 0.2397(3) 0.3759(3) 0.35929(18) 0.0307(8) Uani 1 1 d . . .
O2 O 0.4907(3) 0.3938(3) 0.32679(15) 0.0261(8) Uani 1 1 d . . .
O3 O 0.3207(3) 0.0668(3) 0.45187(16) 0.0282(8) Uani 1 1 d . . .
O4 O 0.5549(3) 0.0606(3) 0.37901(17) 0.0281(8) Uani 1 1 d . . .
O5 O 0.3428(3) 0.3719(3) 0.56318(16) 0.0312(8) Uani 1 1 d . . .
O6 O 0.5955(3) 0.3152(3) 0.51939(16) 0.0319(9) Uani 1 1 d . . .
O7 O 0.3147(3) -0.1105(3) 0.81685(17) 0.0312(9) Uani 1 1 d . . .
O8 O 0.5622(3) -0.1142(3) 0.83529(16) 0.0322(9) Uani 1 1 d . . .
O9 O 0.3203(4) -0.4377(4) 0.91511(18) 0.0412(10) Uani 1 1 d . . .
O10 O 0.5770(4) -0.4600(3) 0.89080(17) 0.0339(9) Uani 1 1 d . . .
O11 O 0.2754(3) -0.1172(3) 1.02484(17) 0.0347(9) Uani 1 1 d . . .
O12 O 0.5315(3) -0.1980(3) 1.03274(16) 0.0290(8) Uani 1 1 d . . .
N1 N 0.1620(4) 0.2870(4) 0.4906(2) 0.0309(10) Uani 1 1 d . . .
N2 N 0.6911(4) 0.2436(4) 0.38561(19) 0.0262(9) Uani 1 1 d . . .
N3 N 0.1585(4) -0.2079(5) 0.9195(2) 0.0460(14) Uani 1 1 d . . .
N4 N 0.7035(4) -0.2803(4) 0.9183(2) 0.0292(10) Uani 1 1 d . . .
N5 N 0.0819(6) 0.4903(5) 0.7581(3) 0.0570(16) Uani 1 1 d . . .
H5C H 0.0278 0.4665 0.7862 0.086 Uiso 1 1 calc R . .
H5D H 0.1289 0.4328 0.7366 0.086 Uiso 1 1 calc R . .
H5E H 0.0433 0.5366 0.7307 0.086 Uiso 1 1 calc R . .
N6 N -0.0503(6) -0.2527(7) 0.7219(4) 0.0582(17) Uani 1 1 d . . .
H6C H -0.037(9) -0.193(9) 0.735(5) 0.09(4) Uiso 1 1 d . . .
H6D H -0.110(7) -0.273(6) 0.702(3) 0.06(2) Uiso 1 1 d . . .
H6E H 0.016(15) -0.287(14) 0.747(7) 0.21(7) Uiso 1 1 d . . .
N7 N 0.3086(6) 0.2742(6) 0.7840(3) 0.0502(15) Uani 1 1 d . . .
H7C H 0.303(5) 0.336(5) 0.765(3) 0.024(15) Uiso 1 1 d . . .
H7D H 0.388(6) 0.260(5) 0.770(3) 0.040(18) Uiso 1 1 d . . .
H7E H 0.288(7) 0.238(7) 0.758(3) 0.05(2) Uiso 1 1 d . . .
N8 N 0.0689(7) 0.2993(12) 0.8923(3) 0.143(5) Uani 1 1 d . . .
H8C H 0.0501 0.3164 0.8527 0.215 Uiso 1 1 calc R . .
H8D H 0.1234 0.2360 0.8912 0.215 Uiso 1 1 calc R . .
H8E H 0.0998 0.3530 0.9078 0.215 Uiso 1 1 calc R . .
C1 C 0.1899(5) 0.0873(5) 0.4573(3) 0.0361(14) Uani 1 1 d . . .
H1A H 0.1620 0.0197 0.4695 0.043 Uiso 1 1 calc R . .
H1B H 0.1620 0.1109 0.4161 0.043 Uiso 1 1 calc R . .
C2 C 0.1318(5) 0.4250(5) 0.4003(3) 0.0360(13) Uani 1 1 d . . .
H2A H 0.0700 0.4616 0.3742 0.043 Uiso 1 1 calc R . .
H2B H 0.1502 0.4803 0.4281 0.043 Uiso 1 1 calc R . .
C3 C 0.2353(5) 0.3394(5) 0.5933(2) 0.0361(13) Uani 1 1 d . . .
H3A H 0.2065 0.3815 0.6328 0.043 Uiso 1 1 calc R . .
H3B H 0.2534 0.2614 0.6041 0.043 Uiso 1 1 calc R . .
C4 C 0.2770(5) 0.4568(4) 0.3159(3) 0.0301(12) Uani 1 1 d . . .
H4A H 0.2783 0.5234 0.3397 0.036 Uiso 1 1 calc R . .
H4B H 0.2192 0.4761 0.2846 0.036 Uiso 1 1 calc R . .
C5 C 0.1382(5) 0.1767(5) 0.5078(3) 0.0367(13) Uani 1 1 d . . .
H5A H 0.0511 0.1821 0.5156 0.044 Uiso 1 1 calc R . .
H5B H 0.1720 0.1543 0.5477 0.044 Uiso 1 1 calc R . .
C6 C 0.1387(5) 0.3604(5) 0.5480(3) 0.0377(13) Uani 1 1 d . . .
H6A H 0.0622 0.3525 0.5716 0.045 Uiso 1 1 calc R . .
H6B H 0.1294 0.4365 0.5336 0.045 Uiso 1 1 calc R . .
C7 C 0.7114(5) 0.3331(5) 0.4905(3) 0.0351(13) Uani 1 1 d . . .
H7A H 0.7664 0.3299 0.5232 0.042 Uiso 1 1 calc R . .
H7B H 0.7016 0.4059 0.4711 0.042 Uiso 1 1 calc R . .
C8 C 0.3294(5) -0.1322(5) 1.0843(2) 0.0328(12) Uani 1 1 d . . .
H8A H 0.3288 -0.2064 1.1001 0.039 Uiso 1 1 calc R . .
H8B H 0.2820 -0.0800 1.1163 0.039 Uiso 1 1 calc R . .
C9 C 0.7631(5) 0.2457(5) 0.4400(3) 0.0332(13) Uani 1 1 d . . .
H9A H 0.8433 0.2561 0.4230 0.040 Uiso 1 1 calc R . .
H9B H 0.7730 0.1739 0.4605 0.040 Uiso 1 1 calc R . .
C10 C 0.5083(5) -0.0357(5) 0.3995(3) 0.0358(13) Uani 1 1 d . . .
H10A H 0.5318 -0.0576 0.4418 0.043 Uiso 1 1 calc R . .
H10B H 0.5422 -0.0965 0.3698 0.043 Uiso 1 1 calc R . .
C11 C 0.6577(5) -0.1886(5) 1.0277(3) 0.0345(13) Uani 1 1 d . . .
H11A H 0.6854 -0.1927 1.0700 0.041 Uiso 1 1 calc R . .
H11B H 0.6668 -0.1179 1.0090 0.041 Uiso 1 1 calc R . .
C12 C 0.4581(5) -0.1146(5) 1.0747(2) 0.0345(13) Uani 1 1 d . . .
H12A H 0.4594 -0.0422 1.0563 0.041 Uiso 1 1 calc R . .
H12B H 0.4904 -0.1175 1.1158 0.041 Uiso 1 1 calc R . .
C13 C 0.5492(5) 0.3892(4) 0.5717(2) 0.0327(13) Uani 1 1 d . . .
H13A H 0.5299 0.4644 0.5561 0.039 Uiso 1 1 calc R . .
H13B H 0.6098 0.3856 0.6014 0.039 Uiso 1 1 calc R . .
C14 C 0.7597(5) -0.3868(5) 0.8863(3) 0.0401(15) Uani 1 1 d . . .
H14A H 0.8441 -0.4056 0.8945 0.048 Uiso 1 1 calc R . .
H14B H 0.7582 -0.3775 0.8403 0.048 Uiso 1 1 calc R . .
C15 C 0.7328(5) 0.1387(5) 0.3496(2) 0.0306(12) Uani 1 1 d . . .
H15A H 0.8209 0.1203 0.3457 0.037 Uiso 1 1 calc R . .
H15B H 0.7084 0.1490 0.3066 0.037 Uiso 1 1 calc R . .
C16 C 0.7467(5) -0.1880(5) 0.8826(3) 0.0387(14) Uani 1 1 d . . .
H16A H 0.8341 -0.2088 0.8722 0.046 Uiso 1 1 calc R . .
H16B H 0.7300 -0.1234 0.9105 0.046 Uiso 1 1 calc R . .
C17 C 0.0841(5) 0.3371(5) 0.4411(3) 0.0351(13) Uani 1 1 d . . .
H17A H 0.0045 0.3699 0.4623 0.042 Uiso 1 1 calc R . .
H17B H 0.0742 0.2787 0.4129 0.042 Uiso 1 1 calc R . .
C18 C 0.6839(5) 0.0423(5) 0.3805(3) 0.0301(12) Uani 1 1 d . . .
H18A H 0.7226 -0.0257 0.3574 0.036 Uiso 1 1 calc R . .
H18B H 0.7026 0.0345 0.4246 0.036 Uiso 1 1 calc R . .
C19 C 0.6894(5) -0.1566(5) 0.8207(3) 0.0373(14) Uani 1 1 d . . .
H19A H 0.7272 -0.1010 0.7982 0.045 Uiso 1 1 calc R . .
H19B H 0.7024 -0.2212 0.7929 0.045 Uiso 1 1 calc R . .
C20 C 0.4368(5) 0.3578(5) 0.6056(2) 0.0324(12) Uani 1 1 d . . .
H20A H 0.4555 0.2812 0.6192 0.039 Uiso 1 1 calc R . .
H20B H 0.4087 0.4039 0.6437 0.039 Uiso 1 1 calc R . .
C21 C 0.5076(6) -0.0686(5) 0.7786(3) 0.0376(14) Uani 1 1 d . . .
H21A H 0.5179 -0.1261 0.7461 0.045 Uiso 1 1 calc R . .
H21B H 0.5473 -0.0104 0.7609 0.045 Uiso 1 1 calc R . .
C22 C 0.4012(5) 0.4125(5) 0.2816(2) 0.0317(13) Uani 1 1 d . . .
H22A H 0.4012 0.3435 0.2599 0.038 Uiso 1 1 calc R . .
H22B H 0.4217 0.4649 0.2494 0.038 Uiso 1 1 calc R . .
C23 C 0.7021(5) 0.3400(5) 0.3434(3) 0.0321(12) Uani 1 1 d . . .
H23A H 0.7832 0.3271 0.3206 0.039 Uiso 1 1 calc R . .
H23B H 0.6925 0.4054 0.3702 0.039 Uiso 1 1 calc R . .
C24 C 0.3727(6) -0.0107(5) 0.4021(3) 0.0388(14) Uani 1 1 d . . .
H24A H 0.3492 0.0191 0.3611 0.047 Uiso 1 1 calc R . .
H24B H 0.3424 -0.0785 0.4096 0.047 Uiso 1 1 calc R . .
C25 C 0.3766(6) -0.0233(5) 0.7964(3) 0.0384(14) Uani 1 1 d . . .
H25A H 0.3665 0.0306 0.8310 0.046 Uiso 1 1 calc R . .
H25B H 0.3415 0.0139 0.7597 0.046 Uiso 1 1 calc R . .
C26 C 0.3974(7) -0.5279(5) 0.8800(3) 0.0476(17) Uani 1 1 d . . .
H26A H 0.4053 -0.5098 0.8346 0.057 Uiso 1 1 calc R . .
H26B H 0.3612 -0.5929 0.8849 0.057 Uiso 1 1 calc R . .
C27 C 0.6103(5) 0.3629(5) 0.2944(2) 0.0307(12) Uani 1 1 d . . .
H27A H 0.6277 0.4220 0.2661 0.037 Uiso 1 1 calc R . .
H27B H 0.6163 0.2971 0.2683 0.037 Uiso 1 1 calc R . .
C28 C 0.7323(5) -0.2819(5) 0.9857(3) 0.0375(14) Uani 1 1 d . . .
H28A H 0.8174 -0.2793 0.9854 0.045 Uiso 1 1 calc R . .
H28B H 0.7206 -0.3516 1.0048 0.045 Uiso 1 1 calc R . .
C29 C 0.1582(5) -0.1467(6) 1.0342(3) 0.0451(16) Uani 1 1 d . . .
H29A H 0.1069 -0.1006 1.0678 0.054 Uiso 1 1 calc R . .
H29B H 0.1669 -0.2233 1.0474 0.054 Uiso 1 1 calc R . .
C30 C 0.5197(7) -0.5530(5) 0.9030(3) 0.0462(16) Uani 1 1 d . . .
H30A H 0.5121 -0.5682 0.9488 0.055 Uiso 1 1 calc R . .
H30B H 0.5689 -0.6181 0.8808 0.055 Uiso 1 1 calc R . .
C31 C 0.1228(6) -0.3170(7) 0.9305(3) 0.057(2) Uani 1 1 d . . .
H31A H 0.0400 -0.3103 0.9203 0.068 Uiso 1 1 calc R . .
H31B H 0.1236 -0.3345 0.9758 0.068 Uiso 1 1 calc R . .
C32 C 0.1246(5) -0.1639(7) 0.8560(3) 0.0525(19) Uani 1 1 d . . .
H32A H 0.0372 -0.1384 0.8591 0.063 Uiso 1 1 calc R . .
H32B H 0.1467 -0.2235 0.8244 0.063 Uiso 1 1 calc R . .
C33 C 0.1855(5) -0.0694(6) 0.8329(3) 0.0499(18) Uani 1 1 d . . .
H33A H 0.1503 -0.0359 0.7953 0.060 Uiso 1 1 calc R . .
H33B H 0.1721 -0.0131 0.8663 0.060 Uiso 1 1 calc R . .
C34 C 0.0998(5) -0.1305(7) 0.9712(3) 0.057(2) Uani 1 1 d . . .
H34A H 0.0156 -0.1374 0.9800 0.068 Uiso 1 1 calc R . .
H34B H 0.1002 -0.0557 0.9563 0.068 Uiso 1 1 calc R . .
C35 C 0.6998(6) -0.4830(5) 0.9072(3) 0.0431(16) Uani 1 1 d . . .
H35A H 0.7448 -0.5505 0.8857 0.052 Uiso 1 1 calc R . .
H35B H 0.6998 -0.4934 0.9532 0.052 Uiso 1 1 calc R . .
C36 C 0.2014(7) -0.4110(7) 0.8923(3) 0.059(2) Uani 1 1 d . . .
H36A H 0.1640 -0.4752 0.8963 0.071 Uiso 1 1 calc R . .
H36B H 0.2098 -0.3911 0.8472 0.071 Uiso 1 1 calc R . .

loop_
_atom_site_aniso_label
_atom_site_aniso_U_11
_atom_site_aniso_U_22
_atom_site_aniso_U_33
_atom_site_aniso_U_23
_atom_site_aniso_U_13
_atom_site_aniso_U_12
Rb1 0.0217(2) 0.0183(2) 0.0239(2) 0.00133(19) -0.00345(18) -0.00010(18)
Rb2 0.0209(2) 0.0236(3) 0.0245(2) 0.00061(19) -0.00443(18) -0.00203(19)
Ge3 0.0356(3) 0.0302(3) 0.0320(3) -0.0054(3) -0.0045(2) -0.0048(3)
Ge4 0.0379(3) 0.0221(3) 0.0493(3) 0.0094(3) -0.0043(3) -0.0036(3)
Ge2 0.0363(3) 0.0408(4) 0.0242(3) 0.0051(3) -0.0036(2) -0.0043(3)
Ge1 0.0266(3) 0.0407(4) 0.0423(3) 0.0025(3) -0.0024(3) -0.0029(3)
Ge5 0.0255(3) 0.0421(4) 0.0366(3) 0.0038(3) -0.0047(2) -0.0059(3)
O1 0.0274(19) 0.0190(19) 0.044(2) 0.0056(17) -0.0069(17) 0.0006(16)
O2 0.0267(18) 0.029(2) 0.0206(16) 0.0039(15) -0.0061(14) 0.0000(16)
O3 0.0302(19) 0.026(2) 0.0281(17) -0.0043(16) -0.0023(15) -0.0044(16)
O4 0.0279(18) 0.0170(19) 0.0369(19) -0.0009(16) -0.0031(16) 0.0010(15)
O5 0.037(2) 0.028(2) 0.0258(17) 0.0014(16) 0.0022(16) -0.0023(17)
O6 0.041(2) 0.027(2) 0.0283(18) -0.0043(16) -0.0101(17) -0.0054(18)
O7 0.0298(19) 0.027(2) 0.0339(19) 0.0009(17) -0.0094(16) 0.0035(16)
O8 0.035(2) 0.038(2) 0.0261(17) 0.0095(17) -0.0099(16) -0.0126(18)
O9 0.047(2) 0.047(3) 0.036(2) -0.006(2) -0.0059(19) -0.025(2)
O10 0.043(2) 0.021(2) 0.0347(19) 0.0038(17) -0.0072(18) 0.0007(18)
O11 0.0293(19) 0.042(2) 0.0278(18) 0.0015(17) -0.0006(16) 0.0040(18)
O12 0.0236(18) 0.034(2) 0.0299(18) -0.0040(17) -0.0037(15) -0.0065(16)
N1 0.027(2) 0.027(3) 0.036(2) 0.006(2) 0.0003(19) -0.001(2)
N2 0.027(2) 0.024(2) 0.026(2) 0.0044(19) -0.0041(18) -0.0002(19)
N3 0.024(2) 0.073(4) 0.037(3) -0.004(3) -0.002(2) 0.000(3)
N4 0.021(2) 0.038(3) 0.029(2) 0.001(2) -0.0049(18) -0.004(2)
N5 0.059(4) 0.048(4) 0.066(4) 0.006(3) -0.017(3) -0.010(3)
N6 0.049(4) 0.052(4) 0.072(4) -0.008(4) -0.011(3) -0.003(3)
N7 0.045(4) 0.049(4) 0.059(4) -0.006(3) -0.009(3) -0.013(3)
N8 0.065(5) 0.324(16) 0.056(4) -0.008(7) -0.026(4) -0.062(7)
C1 0.034(3) 0.034(3) 0.043(3) 0.010(3) -0.008(3) -0.014(3)
C2 0.024(3) 0.032(3) 0.048(3) 0.004(3) -0.003(2) 0.003(2)
C3 0.039(3) 0.035(3) 0.028(3) -0.003(2) 0.008(2) 0.001(3)
C4 0.031(3) 0.023(3) 0.035(3) 0.008(2) -0.010(2) -0.002(2)
C5 0.033(3) 0.029(3) 0.045(3) 0.004(3) 0.006(3) -0.005(3)
C6 0.038(3) 0.025(3) 0.044(3) 0.000(3) 0.009(3) -0.001(3)
C7 0.034(3) 0.037(3) 0.039(3) 0.004(3) -0.017(3) -0.010(3)
C8 0.037(3) 0.034(3) 0.024(2) -0.002(2) -0.002(2) -0.001(3)
C9 0.023(3) 0.034(3) 0.042(3) -0.001(3) -0.008(2) -0.001(2)
C10 0.047(3) 0.014(3) 0.042(3) -0.004(2) 0.007(3) -0.002(3)
C11 0.028(3) 0.046(4) 0.034(3) 0.005(3) -0.012(2) -0.014(3)
C12 0.043(3) 0.034(3) 0.027(2) -0.004(2) -0.003(2) -0.007(3)
C13 0.046(3) 0.025(3) 0.028(3) 0.001(2) -0.014(2) -0.005(3)
C14 0.027(3) 0.053(4) 0.034(3) -0.001(3) -0.001(2) 0.006(3)
C15 0.028(3) 0.032(3) 0.030(3) 0.004(2) -0.004(2) -0.002(2)
C16 0.030(3) 0.057(4) 0.034(3) 0.006(3) -0.008(2) -0.018(3)
C17 0.022(3) 0.034(3) 0.046(3) 0.007(3) -0.004(2) 0.000(2)
C18 0.031(3) 0.024(3) 0.031(3) 0.000(2) -0.001(2) 0.001(2)
C19 0.034(3) 0.050(4) 0.034(3) 0.012(3) -0.004(2) -0.025(3)
C20 0.044(3) 0.026(3) 0.024(2) -0.001(2) -0.006(2) -0.001(3)
C21 0.056(4) 0.036(3) 0.028(3) 0.014(2) -0.017(3) -0.022(3)
C22 0.038(3) 0.032(3) 0.027(2) 0.005(2) -0.015(2) -0.006(3)
C23 0.031(3) 0.030(3) 0.036(3) 0.007(2) -0.002(2) -0.009(2)
C24 0.052(4) 0.030(3) 0.036(3) -0.003(3) 0.001(3) -0.016(3)
C25 0.049(3) 0.027(3) 0.041(3) 0.005(3) -0.023(3) -0.005(3)
C26 0.084(5) 0.041(4) 0.028(3) -0.001(3) -0.004(3) -0.038(4)
C27 0.035(3) 0.027(3) 0.027(2) 0.004(2) 0.001(2) -0.002(2)
C28 0.024(3) 0.051(4) 0.035(3) -0.001(3) -0.007(2) 0.001(3)
C29 0.021(3) 0.070(5) 0.039(3) 0.002(3) 0.004(2) -0.003(3)
C30 0.081(5) 0.022(3) 0.036(3) 0.005(3) -0.007(3) -0.010(3)
C31 0.033(3) 0.092(6) 0.054(4) 0.008(4) -0.012(3) -0.031(4)
C32 0.025(3) 0.084(6) 0.047(3) -0.001(4) -0.012(3) -0.002(3)
C33 0.036(3) 0.067(5) 0.038(3) 0.002(3) -0.015(3) 0.013(3)
C34 0.025(3) 0.091(6) 0.049(4) -0.006(4) -0.001(3) 0.002(3)
C35 0.043(3) 0.036(4) 0.039(3) 0.002(3) -0.004(3) 0.019(3)
C36 0.061(4) 0.084(6) 0.046(4) 0.000(4) -0.010(3) -0.045(5)

loop_
_atom_type_symbol
_atom_type_description
_atom_type_scat_dispersion_real
_atom_type_scat_dispersion_imag
_atom_type_scat_source
C C 0.0033 0.0016 'International Tables Vol C Tables 4.2.6.8 and 6.1.1.4'
N N 0.0061 0.0033 'International Tables Vol C Tables 4.2.6.8 and 6.1.1.4'
O O 0.0106 0.0060 'International Tables Vol C Tables 4.2.6.8 and 6.1.1.4'
Ge Ge 0.1547 1.8001 'International Tables Vol C Tables 4.2.6.8 and 6.1.1.4'
Rb Rb -0.9393 2.9676 'International Tables Vol C Tables 4.2.6.8 and 6.1.1.4'
H H 0.0000 0.0000 'International Tables Vol C Tables 4.2.6.8 and 6.1.1.4'

loop_
_geom_angle_atom_site_label_1
_geom_angle_atom_site_label_2
_geom_angle_atom_site_label_3
_geom_angle
_geom_angle_site_symmetry_1
_geom_angle_site_symmetry_3
_geom_angle_publ_flag
O4 Rb1 O6 101.89(10) . . ?
O4 Rb1 O2 92.87(10) . . ?
O6 Rb1 O2 98.26(10) . . ?
O4 Rb1 O1 110.89(10) . . ?
O6 Rb1 O1 140.58(11) . . ?
O2 Rb1 O1 59.79(10) . . ?
O4 Rb1 O5 141.94(9) . . ?
O6 Rb1 O5 58.90(11) . . ?
O2 Rb1 O5 120.65(10) . . ?
O1 Rb1 O5 102.07(10) . . ?
O4 Rb1 O3 59.93(10) . . ?
O6 Rb1 O3 123.16(9) . . ?
O2 Rb1 O3 132.89(10) . . ?
O1 Rb1 O3 92.73(10) . . ?
O5 Rb1 O3 101.00(10) . . ?
O4 Rb1 N1 119.35(12) . . ?
O6 Rb1 N1 119.33(12) . . ?
O2 Rb1 N1 120.03(10) . . ?
O1 Rb1 N1 61.70(11) . . ?
O5 Rb1 N1 61.25(12) . . ?
O3 Rb1 N1 60.55(11) . . ?
O4 Rb1 N2 60.86(11) . . ?
O6 Rb1 N2 60.11(11) . . ?
O2 Rb1 N2 60.38(9) . . ?
O1 Rb1 N2 118.80(10) . . ?
O5 Rb1 N2 118.23(11) . . ?
O3 Rb1 N2 119.53(11) . . ?
N1 Rb1 N2 179.43(11) . . ?
O4 Rb1 C2 126.73(12) . . ?
O6 Rb1 C2 131.14(13) . . ?
O2 Rb1 C2 76.89(11) . . ?
O1 Rb1 C2 21.73(12) . . ?
O5 Rb1 C2 81.62(12) . . ?
O3 Rb1 C2 89.48(12) . . ?
N1 Rb1 C2 43.15(11) . . ?
N2 Rb1 C2 137.26(11) . . ?
O4 Rb1 C24 40.76(12) . . ?
O6 Rb1 C24 126.56(12) . . ?
O2 Rb1 C24 115.76(11) . . ?
O1 Rb1 C24 92.84(12) . . ?
O5 Rb1 C24 121.50(12) . . ?
O3 Rb1 C24 21.17(12) . . ?
N1 Rb1 C24 78.58(14) . . ?
N2 Rb1 C24 101.62(13) . . ?
C2 Rb1 C24 97.39(14) . . ?
O4 Rb1 C18 20.87(11) . . ?
O6 Rb1 C18 82.40(11) . . ?
O2 Rb1 C18 88.37(11) . . ?
O1 Rb1 C18 125.05(11) . . ?
O5 Rb1 C18 132.84(10) . . ?
O3 Rb1 C18 77.15(11) . . ?
N1 Rb1 C18 137.70(12) . . ?
N2 Rb1 C18 42.38(12) . . ?
C2 Rb1 C18 144.53(13) . . ?
C24 Rb1 C18 60.17(13) . . ?
O4 Rb1 C10 20.44(12) . . ?
O6 Rb1 C10 107.85(12) . . ?
O2 Rb1 C10 110.71(12) . . ?
O1 Rb1 C10 110.52(12) . . ?
O5 Rb1 C10 127.97(11) . . ?
O3 Rb1 C10 40.10(12) . . ?
N1 Rb1 C10 100.49(13) . . ?
N2 Rb1 C10 79.63(13) . . ?
C2 Rb1 C10 119.45(14) . . ?
C24 Rb1 C10 23.38(13) . . ?
C18 Rb1 C10 37.39(13) . . ?
O8 Rb2 O12 95.83(10) . . ?
O8 Rb2 O10 99.95(11) . . ?
O12 Rb2 O10 97.88(10) . . ?
O8 Rb2 O7 59.47(10) . . ?
O12 Rb2 O7 135.93(11) . . ?
O10 Rb2 O7 120.64(10) . . ?
O8 Rb2 O11 114.18(12) . . ?
O12 Rb2 O11 59.84(10) . . ?
O10 Rb2 O11 139.95(10) . . ?
O7 Rb2 O11 95.38(10) . . ?
O8 Rb2 O9 140.18(11) . . ?
O12 Rb2 O9 118.77(10) . . ?
O10 Rb2 O9 58.78(12) . . ?
O7 Rb2 O9 100.32(11) . . ?
O11 Rb2 O9 100.77(12) . . ?
O8 Rb2 N3 119.42(13) . . ?
O12 Rb2 N3 119.63(12) . . ?
O10 Rb2 N3 119.29(15) . . ?
O7 Rb2 N3 61.07(12) . . ?
O11 Rb2 N3 61.29(13) . . ?
O9 Rb2 N3 61.50(15) . . ?
O8 Rb2 N4 61.21(10) . . ?
O12 Rb2 N4 60.23(11) . . ?
O10 Rb2 N4 60.23(12) . . ?
O7 Rb2 N4 119.51(11) . . ?
O11 Rb2 N4 118.72(11) . . ?
O9 Rb2 N4 117.94(13) . . ?
N3 Rb2 N4 179.35(14) . . ?
O8 Rb2 C29 128.42(14) . . ?
O12 Rb2 C29 76.98(11) . . ?
O10 Rb2 C29 131.55(14) . . ?
O7 Rb2 C29 90.60(12) . . ?
O11 Rb2 C29 21.20(13) . . ?
O9 Rb2 C29 81.33(15) . . ?
N3 Rb2 C29 42.65(13) . . ?
N4 Rb2 C29 137.21(12) . . ?
O8 Rb2 C25 40.28(12) . . ?
O12 Rb2 C25 119.08(12) . . ?
O10 Rb2 C25 123.62(13) . . ?
O7 Rb2 C25 21.10(11) . . ?
O11 Rb2 C25 96.34(13) . . ?
O9 Rb2 C25 120.54(11) . . ?
N3 Rb2 C25 79.15(14) . . ?
N4 Rb2 C25 101.49(13) . . ?
C29 Rb2 C25 99.11(14) . . ?
O8 Rb2 C19 20.10(12) . . ?
O12 Rb2 C19 89.12(11) . . ?
O10 Rb2 C19 82.15(13) . . ?
O7 Rb2 C19 76.90(11) . . ?
O11 Rb2 C19 126.06(13) . . ?
O9 Rb2 C19 133.17(14) . . ?
N3 Rb2 C19 137.95(13) . . ?
N4 Rb2 C19 42.64(11) . . ?
C29 Rb2 C19 144.54(16) . . ?
C25 Rb2 C19 59.44(13) . . ?
O8 Rb2 C8 116.37(12) . . ?
O12 Rb2 C8 40.28(11) . . ?
O10 Rb2 C8 123.50(11) . . ?
O7 Rb2 C8 114.97(11) . . ?
O11 Rb2 C8 20.99(10) . . ?
O9 Rb2 C8 103.15(12) . . ?
N3 Rb2 C8 79.43(13) . . ?
N4 Rb2 C8 100.45(12) . . ?
C29 Rb2 C8 36.81(12) . . ?
C25 Rb2 C8 111.71(13) . . ?
C19 Rb2 C8 120.62(13) . . ?
Ge5 Ge3 Ge1 103.90(3) . . ?
Ge5 Ge3 Ge4 58.29(3) . . ?
Ge1 Ge3 Ge4 57.72(3) . . ?
Ge5 Ge3 Ge2 57.54(3) . . ?
Ge1 Ge3 Ge2 57.14(3) . . ?
Ge4 Ge3 Ge2 59.61(2) . . ?
Ge1 Ge4 Ge5 102.37(3) . . ?
Ge1 Ge4 Ge2 57.36(2) . . ?
Ge5 Ge4 Ge2 57.49(3) . . ?
Ge1 Ge4 Ge3 57.22(3) . . ?
Ge5 Ge4 Ge3 56.88(3) . . ?
Ge2 Ge4 Ge3 60.60(2) . . ?
Ge1 Ge2 Ge5 103.19(3) . . ?
Ge1 Ge2 Ge4 57.76(3) . . ?
Ge5 Ge2 Ge4 58.12(3) . . ?
Ge1 Ge2 Ge3 57.04(3) . . ?
Ge5 Ge2 Ge3 56.77(3) . . ?
Ge4 Ge2 Ge3 59.80(2) . . ?
Ge1 Ge2 Rb1 125.09(3) . 2_566 ?
Ge5 Ge2 Rb1 91.74(3) . 2_566 ?
Ge4 Ge2 Rb1 146.48(3) . 2_566 ?
Ge3 Ge2 Rb1 92.58(3) . 2_566 ?
Ge3 Ge1 Ge2 65.81(3) . . ?
Ge3 Ge1 Ge4 65.06(3) . . ?
Ge2 Ge1 Ge4 64.88(3) . . ?
Ge3 Ge1 Ge5 129.82(3) . 1_655 ?
Ge2 Ge1 Ge5 148.44(2) . 1_655 ?
Ge4 Ge1 Ge5 143.77(2) . 1_655 ?
Ge3 Ge5 Ge2 65.68(3) . . ?
Ge3 Ge5 Ge4 64.84(3) . . ?
Ge2 Ge5 Ge4 64.39(3) . . ?
C4 O1 C2 110.4(4) . . ?
C4 O1 Rb1 114.6(3) . . ?
C2 O1 Rb1 109.7(3) . . ?
C27 O2 C22 111.1(4) . . ?
C27 O2 Rb1 117.9(2) . . ?
C22 O2 Rb1 113.5(3) . . ?
C24 O3 C1 111.2(4) . . ?
C24 O3 Rb1 110.6(3) . . ?
C1 O3 Rb1 115.0(3) . . ?
C18 O4 C10 111.4(4) . . ?
C18 O4 Rb1 113.8(3) . . ?
C10 O4 Rb1 115.4(3) . . ?
C3 O5 C20 111.6(4) . . ?
C3 O5 Rb1 112.4(3) . . ?
C20 O5 Rb1 113.1(3) . . ?
C13 O6 C7 111.2(4) . . ?
C13 O6 Rb1 117.6(3) . . ?
C7 O6 Rb1 118.8(3) . . ?
C25 O7 C33 111.8(5) . . ?
C25 O7 Rb2 111.6(2) . . ?
C33 O7 Rb2 113.6(3) . . ?
C19 O8 C21 111.3(4) . . ?
C19 O8 Rb2 116.8(3) . . ?
C21 O8 Rb2 117.2(3) . . ?
C26 O9 C36 111.6(5) . . ?
C26 O9 Rb2 112.8(3) . . ?
C36 O9 Rb2 111.9(4) . . ?
C30 O10 C35 111.7(4) . . ?
C30 O10 Rb2 117.5(4) . . ?
C35 O10 Rb2 118.5(3) . . ?
C29 O11 C8 109.0(4) . . ?
C29 O11 Rb2 111.4(4) . . ?
C8 O11 Rb2 112.3(3) . . ?
C12 O12 C11 110.8(4) . . ?
C12 O12 Rb2 116.0(3) . . ?
C11 O12 Rb2 118.8(3) . . ?
C5 N1 C6 110.7(4) . . ?
C5 N1 C17 110.0(4) . . ?
C6 N1 C17 109.6(4) . . ?
C5 N1 Rb1 109.4(3) . . ?
C6 N1 Rb1 108.0(3) . . ?
C17 N1 Rb1 109.0(3) . . ?
C15 N2 C9 110.1(4) . . ?
C15 N2 C23 111.0(4) . . ?
C9 N2 C23 109.1(4) . . ?
C15 N2 Rb1 109.4(3) . . ?
C9 N2 Rb1 109.0(3) . . ?
C23 N2 Rb1 108.2(3) . . ?
C34 N3 C32 110.7(5) . . ?
C34 N3 C31 110.1(6) . . ?
C32 N3 C31 109.5(5) . . ?
C34 N3 Rb2 109.3(3) . . ?
C32 N3 Rb2 109.0(3) . . ?
C31 N3 Rb2 108.1(4) . . ?
C14 N4 C28 110.1(4) . . ?
C14 N4 C16 110.1(5) . . ?
C28 N4 C16 110.5(4) . . ?
C14 N4 Rb2 109.2(3) . . ?
C28 N4 Rb2 108.8(3) . . ?
C16 N4 Rb2 108.2(3) . . ?
Rb2 N5 H5C 109.5 1_565 . ?
Rb2 N5 H5D 109.5 1_565 . ?
H5C N5 H5D 109.5 . . ?
Rb2 N5 H5E 109.5 1_565 . ?
H5C N5 H5E 109.5 . . ?
H5D N5 H5E 109.5 . . ?
H6C N6 H6D 135(8) . . ?
H6C N6 H6E 84(10) . . ?
H6D N6 H6E 139(10) . . ?
H7C N7 H7D 88(6) . . ?
H7C N7 H7E 101(6) . . ?
H7D N7 H7E 97(7) . . ?
Rb2 N8 H8C 109.5 2_557 . ?
Rb2 N8 H8D 109.5 2_557 . ?
H8C N8 H8D 109.5 . . ?
Rb2 N8 H8E 109.5 2_557 . ?
H8C N8 H8E 109.5 . . ?
H8D N8 H8E 109.5 . . ?
O3 C1 C5 109.3(4) . . ?
O3 C1 H1A 109.8 . . ?
C5 C1 H1A 109.8 . . ?
O3 C1 H1B 109.8 . . ?
C5 C1 H1B 109.8 . . ?
H1A C1 H1B 108.3 . . ?
O1 C2 C17 110.5(5) . . ?
O1 C2 Rb1 48.6(2) . . ?
C17 C2 Rb1 82.5(3) . . ?
O1 C2 H2A 109.6 . . ?
C17 C2 H2A 109.6 . . ?
Rb1 C2 H2A 158.1 . . ?
O1 C2 H2B 109.6 . . ?
C17 C2 H2B 109.6 . . ?
Rb1 C2 H2B 83.5 . . ?
H2A C2 H2B 108.1 . . ?
O5 C3 C6 109.2(4) . . ?
O5 C3 Rb1 46.7(2) . . ?
C6 C3 Rb1 79.8(3) . . ?
O5 C3 H3A 109.8 . . ?
C6 C3 H3A 109.8 . . ?
Rb1 C3 H3A 156.1 . . ?
O5 C3 H3B 109.8 . . ?
C6 C3 H3B 109.8 . . ?
Rb1 C3 H3B 87.6 . . ?
H3A C3 H3B 108.3 . . ?
O1 C4 C22 110.6(4) . . ?
O1 C4 Rb1 45.01(19) . . ?
C22 C4 Rb1 77.3(2) . . ?
O1 C4 H4A 109.5 . . ?
C22 C4 H4A 109.5 . . ?
Rb1 C4 H4A 94.2 . . ?
O1 C4 H4B 109.5 . . ?
C22 C4 H4B 109.5 . . ?
Rb1 C4 H4B 152.0 . . ?
H4A C4 H4B 108.1 . . ?
N1 C5 C1 114.6(5) . . ?
N1 C5 H5A 108.6 . . ?
C1 C5 H5A 108.6 . . ?
N1 C5 H5B 108.6 . . ?
C1 C5 H5B 108.6 . . ?
H5A C5 H5B 107.6 . . ?
N1 C6 C3 115.4(5) . . ?
N1 C6 H6A 108.4 . . ?
C3 C6 H6A 108.4 . . ?
N1 C6 H6B 108.4 . . ?
C3 C6 H6B 108.4 . . ?
H6A C6 H6B 107.5 . . ?
O6 C7 C9 109.4(4) . . ?
O6 C7 H7A 109.8 . . ?
C9 C7 H7A 109.8 . . ?
O6 C7 H7B 109.8 . . ?
C9 C7 H7B 109.8 . . ?
H7A C7 H7B 108.2 . . ?
O11 C8 C12 110.6(4) . . ?
O11 C8 Rb2 46.7(2) . . ?
C12 C8 Rb2 78.4(3) . . ?
O11 C8 H8A 109.5 . . ?
C12 C8 H8A 109.5 . . ?
Rb2 C8 H8A 90.5 . . ?
O11 C8 H8B 109.5 . . ?
C12 C8 H8B 109.5 . . ?
Rb2 C8 H8B 154.9 . . ?
H8A C8 H8B 108.1 . . ?
N2 C9 C7 115.9(4) . . ?
N2 C9 H9A 108.3 . . ?
C7 C9 H9A 108.3 . . ?
N2 C9 H9B 108.3 . . ?
C7 C9 H9B 108.3 . . ?
H9A C9 H9B 107.4 . . ?
O4 C10 C24 109.8(4) . . ?
O4 C10 Rb1 44.2(2) . . ?
C24 C10 Rb1 76.8(3) . . ?
O4 C10 H10A 109.7 . . ?
C24 C10 H10A 109.7 . . ?
Rb1 C10 H10A 95.2 . . ?
O4 C10 H10B 109.7 . . ?
C24 C10 H10B 109.7 . . ?
Rb1 C10 H10B 151.0 . . ?
H10A C10 H10B 108.2 . . ?
O12 C11 C28 108.7(4) . . ?
O12 C11 H11A 110.0 . . ?
C28 C11 H11A 110.0 . . ?
O12 C11 H11B 110.0 . . ?
C28 C11 H11B 110.0 . . ?
H11A C11 H11B 108.3 . . ?
O12 C12 C8 110.0(5) . . ?
O12 C12 Rb2 43.9(2) . . ?
C8 C12 Rb2 78.2(3) . . ?
O12 C12 H12A 109.7 . . ?
C8 C12 H12A 109.7 . . ?
Rb2 C12 H12A 94.0 . . ?
O12 C12 H12B 109.7 . . ?
C8 C12 H12B 109.7 . . ?
Rb2 C12 H12B 151.4 . . ?
H12A C12 H12B 108.2 . . ?
O6 C13 C20 109.2(4) . . ?
O6 C13 Rb1 42.8(2) . . ?
C20 C13 Rb1 78.0(3) . . ?
O6 C13 H13A 109.8 . . ?
C20 C13 H13A 109.8 . . ?
Rb1 C13 H13A 94.7 . . ?
O6 C13 H13B 109.8 . . ?
C20 C13 H13B 109.8 . . ?
Rb1 C13 H13B 150.4 . . ?
H13A C13 H13B 108.3 . . ?
N4 C14 C35 115.1(5) . . ?
N4 C14 H14A 108.5 . . ?
C35 C14 H14A 108.5 . . ?
N4 C14 H14B 108.5 . . ?
C35 C14 H14B 108.5 . . ?
H14A C14 H14B 107.5 . . ?
N2 C15 C18 113.9(4) . . ?
N2 C15 H15A 108.8 . . ?
C18 C15 H15A 108.8 . . ?
N2 C15 H15B 108.8 . . ?
C18 C15 H15B 108.8 . . ?
H15A C15 H15B 107.7 . . ?
N4 C16 C19 114.4(4) . . ?
N4 C16 H16A 108.6 . . ?
C19 C16 H16A 108.6 . . ?
N4 C16 H16B 108.6 . . ?
C19 C16 H16B 108.6 . . ?
H16A C16 H16B 107.6 . . ?
N1 C17 C2 115.0(4) . . ?
N1 C17 H17A 108.5 . . ?
C2 C17 H17A 108.5 . . ?
N1 C17 H17B 108.5 . . ?
C2 C17 H17B 108.5 . . ?
H17A C17 H17B 107.5 . . ?
O4 C18 C15 110.1(4) . . ?
O4 C18 Rb1 45.3(2) . . ?
C15 C18 Rb1 82.1(3) . . ?
O4 C18 H18A 109.6 . . ?
C15 C18 H18A 109.6 . . ?
Rb1 C18 H18A 154.7 . . ?
O4 C18 H18B 109.6 . . ?
C15 C18 H18B 109.6 . . ?
Rb1 C18 H18B 87.5 . . ?
H18A C18 H18B 108.2 . . ?
O8 C19 C16 109.8(4) . . ?
O8 C19 Rb2 43.1(2) . . ?
C16 C19 Rb2 80.4(3) . . ?
O8 C19 H19A 109.7 . . ?
C16 C19 H19A 109.7 . . ?
Rb2 C19 H19A 151.7 . . ?
O8 C19 H19B 109.7 . . ?
C16 C19 H19B 109.7 . . ?
Rb2 C19 H19B 92.0 . . ?
H19A C19 H19B 108.2 . . ?
O5 C20 C13 110.1(4) . . ?
O5 C20 Rb1 46.1(2) . . ?
C13 C20 Rb1 78.8(3) . . ?
O5 C20 H20A 109.6 . . ?
C13 C20 H20A 109.6 . . ?
Rb1 C20 H20A 90.2 . . ?
O5 C20 H20B 109.6 . . ?
C13 C20 H20B 109.6 . . ?
Rb1 C20 H20B 154.7 . . ?
H20A C20 H20B 108.2 . . ?
O8 C21 C25 109.3(4) . . ?
O8 C21 Rb2 42.5(2) . . ?
C25 C21 Rb2 77.2(3) . . ?
O8 C21 H21A 109.8 . . ?
C25 C21 H21A 109.8 . . ?
Rb2 C21 H21A 96.3 . . ?
O8 C21 H21B 109.8 . . ?
C25 C21 H21B 109.8 . . ?
Rb2 C21 H21B 149.4 . . ?
H21A C21 H21B 108.3 . . ?
O2 C22 C4 110.4(4) . . ?
O2 C22 Rb1 45.7(2) . . ?
C4 C22 Rb1 79.4(3) . . ?
O2 C22 H22A 109.6 . . ?
C4 C22 H22A 109.6 . . ?
Rb1 C22 H22A 90.4 . . ?
O2 C22 H22B 109.6 . . ?
C4 C22 H22B 109.6 . . ?
Rb1 C22 H22B 154.2 . . ?
H22A C22 H22B 108.1 . . ?
N2 C23 C27 114.4(4) . . ?
N2 C23 H23A 108.7 . . ?
C27 C23 H23A 108.7 . . ?
N2 C23 H23B 108.7 . . ?
C27 C23 H23B 108.7 . . ?
H23A C23 H23B 107.6 . . ?
O3 C24 C10 110.4(5) . . ?
O3 C24 Rb1 48.3(2) . . ?
C10 C24 Rb1 79.8(3) . . ?
O3 C24 H24A 109.6 . . ?
C10 C24 H24A 109.6 . . ?
Rb1 C24 H24A 86.8 . . ?
O3 C24 H24B 109.6 . . ?
C10 C24 H24B 109.6 . . ?
Rb1 C24 H24B 157.4 . . ?
H24A C24 H24B 108.1 . . ?
O7 C25 C21 110.4(4) . . ?
O7 C25 Rb2 47.27(19) . . ?
C21 C25 Rb2 79.8(3) . . ?
O7 C25 H25A 109.6 . . ?
C21 C25 H25A 109.6 . . ?
Rb2 C25 H25A 87.9 . . ?
O7 C25 H25B 109.6 . . ?
C21 C25 H25B 109.6 . . ?
Rb2 C25 H25B 156.3 . . ?
H25A C25 H25B 108.1 . . ?
O9 C26 C30 111.0(5) . . ?
O9 C26 Rb2 46.6(3) . . ?
C30 C26 Rb2 80.1(3) . . ?
O9 C26 H26A 109.4 . . ?
C30 C26 H26A 109.4 . . ?
Rb2 C26 H26A 89.0 . . ?
O9 C26 H26B 109.4 . . ?
C30 C26 H26B 109.4 . . ?
Rb2 C26 H26B 155.2 . . ?
H26A C26 H26B 108.0 . . ?
O2 C27 C23 109.8(4) . . ?
O2 C27 H27A 109.7 . . ?
C23 C27 H27A 109.7 . . ?
O2 C27 H27B 109.7 . . ?
C23 C27 H27B 109.7 . . ?
H27A C27 H27B 108.2 . . ?
N4 C28 C11 114.9(4) . . ?
N4 C28 H28A 108.5 . . ?
C11 C28 H28A 108.5 . . ?
N4 C28 H28B 108.5 . . ?
C11 C28 H28B 108.5 . . ?
H28A C28 H28B 107.5 . . ?
O11 C29 C34 109.4(5) . . ?
O11 C29 Rb2 47.4(3) . . ?
C34 C29 Rb2 80.5(3) . . ?
O11 C29 H29A 109.8 . . ?
C34 C29 H29A 109.8 . . ?
Rb2 C29 H29A 157.0 . . ?
O11 C29 H29B 109.8 . . ?
C34 C29 H29B 109.8 . . ?
Rb2 C29 H29B 86.2 . . ?
H29A C29 H29B 108.3 . . ?
O10 C30 C26 109.3(4) . . ?
O10 C30 H30A 109.8 . . ?
C26 C30 H30A 109.8 . . ?
O10 C30 H30B 109.8 . . ?
C26 C30 H30B 109.8 . . ?
H30A C30 H30B 108.3 . . ?
N3 C31 C36 115.0(6) . . ?
N3 C31 H31A 108.5 . . ?
C36 C31 H31A 108.5 . . ?
N3 C31 H31B 108.5 . . ?
C36 C31 H31B 108.5 . . ?
H31A C31 H31B 107.5 . . ?
N3 C32 C33 113.1(5) . . ?
N3 C32 H32A 109.0 . . ?
C33 C32 H32A 109.0 . . ?
N3 C32 H32B 109.0 . . ?
C33 C32 H32B 109.0 . . ?
H32A C32 H32B 107.8 . . ?
O7 C33 C32 109.9(5) . . ?
O7 C33 Rb2 45.6(2) . . ?
C32 C33 Rb2 79.3(3) . . ?
O7 C33 H33A 109.7 . . ?
C32 C33 H33A 109.7 . . ?
Rb2 C33 H33A 154.3 . . ?
O7 C33 H33B 109.7 . . ?
C32 C33 H33B 109.7 . . ?
Rb2 C33 H33B 90.2 . . ?
H33A C33 H33B 108.2 . . ?
N3 C34 C29 115.0(5) . . ?
N3 C34 H34A 108.5 . . ?
C29 C34 H34A 108.5 . . ?
N3 C34 H34B 108.5 . . ?
C29 C34 H34B 108.5 . . ?
H34A C34 H34B 107.5 . . ?
O10 C35 C14 109.2(4) . . ?
O10 C35 H35A 109.9 . . ?
C14 C35 H35A 109.9 . . ?
O10 C35 H35B 109.9 . . ?
C14 C35 H35B 109.9 . . ?
H35A C35 H35B 108.3 . . ?
O9 C36 C31 110.2(5) . . ?
O9 C36 Rb2 46.9(3) . . ?
C31 C36 Rb2 79.8(4) . . ?
O9 C36 H36A 109.6 . . ?
C31 C36 H36A 109.6 . . ?
Rb2 C36 H36A 156.0 . . ?
O9 C36 H36B 109.6 . . ?
C31 C36 H36B 109.6 . . ?
Rb2 C36 H36B 88.2 . . ?
H36A C36 H36B 108.1 . . ?

loop_
_geom_bond_atom_site_label_1
_geom_bond_atom_site_label_2
_geom_bond_distance
_geom_bond_site_symmetry_2
_geom_bond_publ_flag
Rb1 O4 2.864(4) . ?
Rb1 O6 2.873(3) . ?
Rb1 O2 2.900(3) . ?
Rb1 O1 2.916(3) . ?
Rb1 O5 2.926(4) . ?
Rb1 O3 2.928(4) . ?
Rb1 N1 3.024(4) . ?
Rb1 N2 3.039(4) . ?
Rb1 C2 3.662(5) . ?
Rb1 C24 3.674(6) . ?
Rb1 C18 3.686(6) . ?
Rb1 C10 3.714(6) . ?
Rb2 O8 2.841(4) . ?
Rb2 O12 2.868(3) . ?
Rb2 O10 2.878(4) . ?
Rb2 O7 2.924(3) . ?
Rb2 O11 2.924(4) . ?
Rb2 O9 2.930(4) . ?
Rb2 N3 3.017(5) . ?
Rb2 N4 3.029(4) . ?
Rb2 C29 3.700(6) . ?
Rb2 C25 3.700(5) . ?
Rb2 C19 3.710(5) . ?
Rb2 C8 3.717(5) . ?
Ge3 Ge5 2.4956(9) . ?
Ge3 Ge1 2.5006(11) . ?
Ge3 Ge4 2.6970(10) . ?
Ge3 Ge2 2.7187(9) . ?
Ge4 Ge1 2.5148(10) . ?
Ge4 Ge5 2.5348(9) . ?
Ge4 Ge2 2.6918(9) . ?
Ge2 Ge1 2.5035(9) . ?
Ge2 Ge5 2.5173(10) . ?
Ge2 Rb1 6.8264(13) 2_566 ?
Ge1 Ge5 7.4416(13) 1_655 ?
O1 C4 1.435(6) . ?
O1 C2 1.440(7) . ?
O2 C27 1.424(6) . ?
O2 C22 1.444(5) . ?
O3 C24 1.417(7) . ?
O3 C1 1.443(6) . ?
O4 C18 1.435(6) . ?
O4 C10 1.436(6) . ?
O5 C3 1.434(7) . ?
O5 C20 1.443(6) . ?
O6 C13 1.418(7) . ?
O6 C7 1.439(7) . ?
O7 C25 1.433(7) . ?
O7 C33 1.450(7) . ?
O8 C19 1.428(7) . ?
O8 C21 1.451(5) . ?
O9 C26 1.423(8) . ?
O9 C36 1.450(8) . ?
O10 C30 1.435(7) . ?
O10 C35 1.439(7) . ?
O11 C29 1.438(7) . ?
O11 C8 1.439(6) . ?
O12 C12 1.426(7) . ?
O12 C11 1.449(6) . ?
N1 C5 1.472(7) . ?
N1 C6 1.480(8) . ?
N1 C17 1.482(6) . ?
N2 C15 1.470(7) . ?
N2 C9 1.475(6) . ?
N2 C23 1.488(6) . ?
N3 C34 1.461(9) . ?
N3 C32 1.488(7) . ?
N3 C31 1.490(10) . ?
N4 C14 1.472(8) . ?
N4 C28 1.480(6) . ?
N4 C16 1.488(7) . ?
N5 Rb2 6.797(6) 1_565 ?
N5 H5C 0.8900 . ?
N5 H5D 0.8900 . ?
N5 H5E 0.8900 . ?
N6 H6C 0.83(11) . ?
N6 H6D 0.90(8) . ?
N6 H6E 0.98(15) . ?
N7 H7C 0.85(6) . ?
N7 H7D 0.89(7) . ?
N7 H7E 0.80(8) . ?
N8 Rb2 6.680(8) 2_557 ?
N8 H8C 0.8900 . ?
N8 H8D 0.8900 . ?
N8 H8E 0.8900 . ?
C1 C5 1.520(9) . ?
C1 H1A 0.9700 . ?
C1 H1B 0.9700 . ?
C2 C17 1.517(8) . ?
C2 H2A 0.9700 . ?
C2 H2B 0.9700 . ?
C3 C6 1.508(7) . ?
C3 H3A 0.9700 . ?
C3 H3B 0.9700 . ?
C4 C22 1.503(8) . ?
C4 H4A 0.9700 . ?
C4 H4B 0.9700 . ?
C5 H5A 0.9700 . ?
C5 H5B 0.9700 . ?
C6 H6A 0.9700 . ?
C6 H6B 0.9700 . ?
C7 C9 1.503(8) . ?
C7 H7A 0.9700 . ?
C7 H7B 0.9700 . ?
C8 C12 1.507(8) . ?
C8 H8A 0.9700 . ?
C8 H8B 0.9700 . ?
C9 H9A 0.9700 . ?
C9 H9B 0.9700 . ?
C10 C24 1.497(8) . ?
C10 H10A 0.9700 . ?
C10 H10B 0.9700 . ?
C11 C28 1.509(9) . ?
C11 H11A 0.9700 . ?
C11 H11B 0.9700 . ?
C12 H12A 0.9700 . ?
C12 H12B 0.9700 . ?
C13 C20 1.504(8) . ?
C13 H13A 0.9700 . ?
C13 H13B 0.9700 . ?
C14 C35 1.518(9) . ?
C14 H14A 0.9700 . ?
C14 H14B 0.9700 . ?
C15 C18 1.517(7) . ?
C15 H15A 0.9700 . ?
C15 H15B 0.9700 . ?
C16 C19 1.522(7) . ?
C16 H16A 0.9700 . ?
C16 H16B 0.9700 . ?
C17 H17A 0.9700 . ?
C17 H17B 0.9700 . ?
C18 H18A 0.9700 . ?
C18 H18B 0.9700 . ?
C19 H19A 0.9700 . ?
C19 H19B 0.9700 . ?
C20 H20A 0.9700 . ?
C20 H20B 0.9700 . ?
C21 C25 1.482(9) . ?
C21 H21A 0.9700 . ?
C21 H21B 0.9700 . ?
C22 H22A 0.9700 . ?
C22 H22B 0.9700 . ?
C23 C27 1.523(7) . ?
C23 H23A 0.9700 . ?
C23 H23B 0.9700 . ?
C24 H24A 0.9700 . ?
C24 H24B 0.9700 . ?
C25 H25A 0.9700 . ?
C25 H25B 0.9700 . ?
C26 C30 1.488(9) . ?
C26 H26A 0.9700 . ?
C26 H26B 0.9700 . ?
C27 H27A 0.9700 . ?
C27 H27B 0.9700 . ?
C28 H28A 0.9700 . ?
C28 H28B 0.9700 . ?
C29 C34 1.532(8) . ?
C29 H29A 0.9700 . ?
C29 H29B 0.9700 . ?
C30 H30A 0.9700 . ?
C30 H30B 0.9700 . ?
C31 C36 1.491(11) . ?
C31 H31A 0.9700 . ?
C31 H31B 0.9700 . ?
C32 C33 1.518(10) . ?
C32 H32A 0.9700 . ?
C32 H32B 0.9700 . ?
C33 H33A 0.9700 . ?
C33 H33B 0.9700 . ?
C34 H34A 0.9700 . ?
C34 H34B 0.9700 . ?
C35 H35A 0.9700 . ?
C35 H35B 0.9700 . ?
C36 H36A 0.9700 . ?
C36 H36B 0.9700 . ?
